data_2011632
loop_
_publ_author_name
'Kim, Jun Hwan'
'Roh, Soo-Gyun'
'Jeong, Jong Hwa'

_publ_section_title
;Di-\m-methoxo-bis({<i>N</i>,<i>N</i>'-bis[2-(3,5-dimethylpyrazol-1-yl)ethyl]amine-\k^3^<i>N</i>}copper(II))
 bis(hexafluorophosphate)
;
_journal_issue 12
_journal_name_full 'Acta Crystallographica Section C'
_journal_page_first e543
_journal_page_last e544
_journal_paper_doi 10.1107/S0108270100014815
_journal_volume 56
_journal_year 2000
_chemical_formula_iupac '[Cu2 (C14 H23 N5)2 (C H3 O)2] (P F6)2'
_chemical_formula_moiety 'C30 H52 Cu2 N10 O2 2+, 2P2 F6 1-'
_chemical_formula_sum 'C30 H52 Cu2 F12 N10 O2 P2'
_chemical_formula_weight 1001.86
_chemical_name_systematic
;
 ?
;
_space_group_IT_number 61
_symmetry_cell_setting orthorhombic
_symmetry_space_group_name_Hall '-P 2ac 2ab'
_symmetry_space_group_name_H-M 'P b c a'
_audit_creation_method SHELXL-97
_cell_angle_alpha 90.00
_cell_angle_beta 90.00
_cell_angle_gamma 90.00
_cell_formula_units_Z 4
_cell_length_a 15.1607(7)
_cell_length_b 12.7860(9)
_cell_length_c 23.3160(10)
_cell_measurement_reflns_used 25
_cell_measurement_temperature 293(2)
_cell_measurement_theta_max 12.5
_cell_measurement_theta_min 9.8
_cell_volume 4519.7(4)
_computing_cell_refinement 'CAD-4 Software'
_computing_data_collection 'CAD-4 Software (Enraf-Nonius, 1989)'
_computing_data_reduction 'XCAD (McArdle, 1999)'
_computing_publication_material SHELXL97
_computing_structure_refinement 'SHELXL97 (Sheldrick, 1997)'
_computing_structure_solution 'SHELXS97 (Sheldrick, 1997)'
_diffrn_ambient_temperature 293(2)
_diffrn_measured_fraction_theta_full .995
_diffrn_measured_fraction_theta_max .995
_diffrn_measurement_device_type 'Enraf-Nonius CAD-4'
_diffrn_measurement_method \w/2\q
_diffrn_radiation_monochromator graphite
_diffrn_radiation_source 'fine-focus sealed tube'
_diffrn_radiation_type MoK\a
_diffrn_radiation_wavelength .71073
_diffrn_reflns_av_R_equivalents .0071
_diffrn_reflns_av_sigmaI/netI .1092
_diffrn_reflns_limit_h_max 18
_diffrn_reflns_limit_h_min 0
_diffrn_reflns_limit_k_max 15
_diffrn_reflns_limit_k_min 0
_diffrn_reflns_limit_l_max 28
_diffrn_reflns_limit_l_min 0
_diffrn_reflns_number 4256
_diffrn_reflns_theta_full 25.47
_diffrn_reflns_theta_max 25.47
_diffrn_reflns_theta_min 1.75
_diffrn_standards_decay_% .2
_diffrn_standards_interval_time 60
_diffrn_standards_number 2
_exptl_absorpt_coefficient_mu 1.101
_exptl_absorpt_correction_type none
_exptl_crystal_colour green
_exptl_crystal_density_diffrn 1.472
_exptl_crystal_density_method 'not measured'
_exptl_crystal_description 'tetragonal rod'
_exptl_crystal_F_000 2056
_exptl_crystal_size_max .40
_exptl_crystal_size_mid .30
_exptl_crystal_size_min .30
_refine_diff_density_max .984
_refine_diff_density_min -.526
_refine_ls_extinction_method none
_refine_ls_goodness_of_fit_ref 1.380
_refine_ls_hydrogen_treatment constr
_refine_ls_matrix_type full
_refine_ls_number_parameters 255
_refine_ls_number_reflns 4174
_refine_ls_number_restraints 0
_refine_ls_restrained_S_all 1.380
_refine_ls_R_factor_all .149
_refine_ls_R_factor_gt .069
_refine_ls_shift/su_max .014
_refine_ls_shift/su_mean .001
_refine_ls_structure_factor_coef Fsqd
_refine_ls_weighting_details 'calc w = 1/[\s^2^(Fo^2^)+(0.0720P)^2^] where P = (Fo^2^+2Fc^2^)/3'
_refine_ls_weighting_scheme calc
_refine_ls_wR_factor_ref .189
_reflns_number_gt 2065
_reflns_number_total 4174
_reflns_threshold_expression I>2\s(I)
_cod_data_source_file qa0421.cif
_cod_data_source_block I
_cod_database_code 2011632
_cod_database_fobs_code 2011632

loop_
_symmetry_equiv_pos_as_xyz
'x, y, z'
'-x+1/2, -y, z+1/2'
'-x, y+1/2, -z+1/2'
'x+1/2, -y+1/2, -z'
'-x, -y, -z'
'x-1/2, y, -z-1/2'
'x, -y-1/2, z-1/2'
'-x-1/2, y-1/2, z'

loop_
_atom_site_label
_atom_site_fract_x
_atom_site_fract_y
_atom_site_fract_z
_atom_site_U_iso_or_equiv
_atom_site_adp_type
_atom_site_calc_flag
_atom_site_refinement_flags
_atom_site_occupancy
_atom_site_disorder_assembly
_atom_site_disorder_group
_atom_site_type_symbol
Cu .03778(4) .92866(6) .04655(3) .0399(2) Uani d . 1 . . Cu
N1 .1639(3) .9138(4) .0742(2) .0477(14) Uani d . 1 . . N
C1 .2382(4) .9068(5) .0430(3) .0501(16) Uani d . 1 . . C
C2 .3097(4) .8942(6) .0806(3) .063(2) Uani d . 1 A . C
H2 .3685 .8860 .0702 .076 Uiso calc R 1 . . H
C3 .2778(5) .8962(8) .1338(4) .088(3) Uani d . 1 . . C
N2 .1886(4) .9059(5) .1296(2) .0627(18) Uani d . 1 A . N
C4 .1253(5) .9149(7) .1754(3) .072(3) Uani d . 1 . . C
H4A .1563 .9130 .2118 .086 Uiso calc R 1 A . H
H4B .0861 .8549 .1742 .086 Uiso calc R 1 . . H
C5 .0699(5) 1.0150(7) .1727(3) .067(2) Uani d . 1 A . C
H5A .0486 1.0327 .2107 .080 Uiso calc R 1 . . H
H5B .1059 1.0725 .1589 .080 Uiso calc R 1 . . H
N3 -.0056(4) .9989(5) .1337(2) .0525(14) Uani d . 1 . . N
H3N -.0259 1.0642 .1254 .063 Uiso calc R 1 A . H
C6 -.0791(5) .9457(6) .1622(3) .065(2) Uani d . 1 A . C
H6A -.1213 .9976 .1752 .078 Uiso calc R 1 . . H
H6B -.0570 .9093 .1958 .078 Uiso calc R 1 . . H
C7 -.1253(5) .8691(6) .1245(4) .064(2) Uani d . 1 . . C
H7A -.1787 .8451 .1433 .077 Uiso calc R 1 A . H
H7B -.1422 .9033 .0890 .077 Uiso calc R 1 . . H
N4 -.0683(4) .7778(4) .1113(2) .0496(14) Uani d . 1 A . N
N5 .0011(4) .7877(4) .0739(2) .0496(14) Uani d . 1 . . N
C8 .0350(5) .6926(5) .0689(3) .0560(18) Uani d . 1 A . C
C9 -.0118(5) .6230(6) .1020(3) .073(2) Uani d . 1 . . C
H9 -.0010 .5517 .1054 .087 Uiso calc R 1 A . H
C10 -.0774(5) .6786(5) .1290(3) .0569(19) Uani d . 1 A . C
C11 .2385(5) .9125(6) -.0195(3) .068(2) Uani d . 1 . . C
H11A .1792 .9068 -.0335 .102 Uiso calc R 1 . . H
H11B .2734 .8563 -.0347 .102 Uiso calc R 1 . . H
H11C .2632 .9781 -.0314 .102 Uiso calc R 1 . . H
C12a .3222(13) .8440(16) .1890(8) .088(6) Uiso d P .50 A 1 C
H12A .2910 .8656 .2228 .133 Uiso calc PR .50 A 1 H
H12B .3826 .8659 .1917 .133 Uiso calc PR .50 A 1 H
H12C .3196 .7693 .1856 .133 Uiso calc PR .50 A 1 H
C12b .3247(11) .9113(14) .1905(7) .070(4) Uiso d P .50 A 2 C
H12D .3261 .9843 .1999 .105 Uiso calc PR .50 A 2 H
H12E .3839 .8852 .1875 .105 Uiso calc PR .50 A 2 H
H12F .2938 .8738 .2200 .105 Uiso calc PR .50 A 2 H
C13 .1110(6) .6712(7) .0304(4) .083(3) Uani d . 1 . . C
H13A .1030 .7079 -.0051 .124 Uiso calc R 1 A . H
H13B .1146 .5974 .0231 .124 Uiso calc R 1 . . H
H13C .1644 .6943 .0485 .124 Uiso calc R 1 . . H
C14 -.1455(6) .6437(7) .1705(4) .089(3) Uani d . 1 . . C
H14A -.1355 .6767 .2068 .134 Uiso calc R 1 A . H
H14B -.1423 .5691 .1749 .134 Uiso calc R 1 . . H
H14C -.2029 .6626 .1564 .134 Uiso calc R 1 . . H
O1 .0596(2) 1.0599(3) .00707(17) .0421(10) Uani d . 1 . . O
C15 .1108(4) 1.1426(6) .0301(3) .057(2) Uani d . 1 A . C
H15A .0744 1.1854 .0543 .086 Uiso calc R 1 . . H
H15B .1342 1.1842 -.0006 .086 Uiso calc R 1 . . H
H15C .1585 1.1141 .0523 .086 Uiso calc R 1 . . H
P .09211(14) .80109(18) .33879(10) .0675(6) Uani d . 1 . . P
F1A .0437(10) .8742(12) .2916(6) .123(5) Uiso d P .50 . . F
F1B .0569(6) .9041(8) .3097(4) .066(3) Uiso d P .50 . . F
F2A .1416(11) .6978(13) .3595(7) .136(6) Uiso d P .50 . . F
F2B .1226(8) .7121(9) .3820(5) .085(4) Uiso d P .50 . . F
F3A .1057(14) .8849(15) .3861(8) .175(7) Uiso d P .50 . . F
F3B .1564(8) .8648(10) .3795(5) .095(4) Uiso d P .50 . . F
F4A .1706(8) .7851(10) .2957(5) .097(3) Uiso d P .50 . . F
F4B .1809(7) .8423(9) .3088(5) .093(3) Uiso d P .50 . . F
F5A .0205(7) .8350(9) .3867(4) .087(3) Uiso d P .50 . . F
F5B .0051(8) .7623(11) .3660(6) .112(4) Uiso d P .50 . . F
F6A .0176(10) .7321(11) .3120(6) .127(4) Uiso d P .50 . . F
F6B .0697(9) .7255(10) .2851(5) .116(4) Uiso d P .50 . . F

loop_
_atom_site_aniso_label
_atom_site_aniso_U_11
_atom_site_aniso_U_22
_atom_site_aniso_U_33
_atom_site_aniso_U_12
_atom_site_aniso_U_13
_atom_site_aniso_U_23
Cu .0337(4) .0419(4) .0440(4) .0029(4) -.0020(4) .0071(4)
N1 .041(3) .063(4) .039(3) .010(3) -.002(2) .003(3)
C1 .039(3) .052(4) .059(4) .005(3) .005(3) -.001(4)
C2 .035(4) .089(6) .066(5) .013(4) -.002(3) -.004(4)
C3 .056(5) .146(9) .061(5) .024(5) -.013(4) .009(6)
N2 .044(3) .098(5) .046(3) .017(3) -.006(3) .012(3)
C4 .051(4) .122(8) .043(4) .020(5) .000(3) .018(5)
C5 .066(5) .090(6) .044(4) .005(5) .005(4) -.006(4)
N3 .049(3) .055(4) .053(3) .011(3) .006(3) .001(3)
C6 .063(5) .072(6) .061(5) .016(4) .018(4) -.003(4)
C7 .048(4) .050(5) .094(6) .007(4) .020(4) .021(4)
N4 .047(3) .047(4) .054(3) .004(3) .010(3) .012(3)
N5 .047(3) .044(3) .058(3) .010(3) .010(3) .012(3)
C8 .056(4) .045(4) .067(4) .011(4) .020(4) .013(3)
C9 .087(6) .044(4) .086(6) .012(4) .008(5) .016(4)
C10 .057(4) .046(4) .067(5) .003(4) .012(4) .022(4)
C11 .058(5) .083(6) .063(4) .001(4) .006(4) .005(4)
C13 .106(7) .057(5) .085(6) .016(5) .037(5) .011(4)
C14 .085(6) .082(7) .101(7) .006(5) .036(5) .037(5)
O1 .037(2) .038(2) .051(2) -.0031(19) -.0078(18) .006(2)
C15 .050(4) .050(5) .072(5) -.010(4) -.004(3) -.004(4)
P .0620(13) .0616(14) .0791(15) .0044(11) .0056(12) .0200(12)

loop_
_atom_type_symbol
_atom_type_description
_atom_type_scat_dispersion_real
_atom_type_scat_dispersion_imag
_atom_type_scat_source
C C .0033 .0016 'International Tables Vol C Tables 4.2.6.8 and 6.1.1.4'
P P .1023 .0942 'International Tables Vol C Tables 4.2.6.8 and 6.1.1.4'
Cu Cu .3201 1.2651 'International Tables Vol C Tables 4.2.6.8 and 6.1.1.4'
F F .0171 .0103 'International Tables Vol C Tables 4.2.6.8 and 6.1.1.4'
N N .0061 .0033 'International Tables Vol C Tables 4.2.6.8 and 6.1.1.4'
O O .0106 .0060 'International Tables Vol C Tables 4.2.6.8 and 6.1.1.4'
H H .0000 .0000 'International Tables Vol C Tables 4.2.6.8 and 6.1.1.4'

loop_
_geom_angle_atom_site_label_1
_geom_angle_atom_site_label_2
_geom_angle_atom_site_label_3
_geom_angle_site_symmetry_1
_geom_angle_site_symmetry_3
_geom_angle
O1 Cu O1 5_575 . 76.06(18)
O1 Cu N5 5_575 . 93.5(2)
O1 Cu N5 . . 168.9(2)
O1 Cu N1 5_575 . 158.46(19)
O1 Cu N1 . . 94.09(19)
N5 Cu N1 . . 94.4(2)
O1 Cu N3 5_575 . 108.66(19)
O1 Cu N3 . . 97.43(19)
N5 Cu N3 . . 89.5(2)
N1 Cu N3 . . 91.4(2)
O1 Cu Cu 5_575 5_575 38.05(12)
O1 Cu Cu . 5_575 38.01(11)
N5 Cu Cu . 5_575 131.49(17)
N1 Cu Cu . 5_575 129.45(16)
N3 Cu Cu . 5_575 106.56(14)
C1 N1 N2 . . 106.3(5)
C1 N1 Cu . . 128.6(4)
N2 N1 Cu . . 125.1(4)
N1 C1 C2 . . 108.4(6)
N1 C1 C11 . . 122.8(6)
C2 C1 C11 . . 128.8(6)
C3 C2 C1 . . 107.5(6)
C2 C3 N2 . . 107.1(7)
C2 C3 C12b . . 130.2(9)
N2 C3 C12b . . 121.3(9)
C2 C3 C12a . . 126.1(10)
N2 C3 C12a . . 121.0(10)
C12a C3 C12b . . 32.0(8)
N1 N2 C3 . . 110.7(6)
N1 N2 C4 . . 121.2(5)
C3 N2 C4 . . 127.9(6)
N2 C4 C5 . . 113.6(6)
N3 C5 C4 . . 109.5(6)
C6 N3 C5 . . 112.1(6)
C6 N3 Cu . . 115.7(4)
C5 N3 Cu . . 112.0(4)
N3 C6 C7 . . 113.2(6)
N4 C7 C6 . . 111.4(6)
C10 N4 N5 . . 111.2(5)
C10 N4 C7 . . 128.3(6)
N5 N4 C7 . . 120.4(5)
C8 N5 N4 . . 105.6(5)
C8 N5 Cu . . 133.9(5)
N4 N5 Cu . . 120.1(4)
N5 C8 C9 . . 110.1(6)
N5 C8 C13 . . 121.5(6)
C9 C8 C13 . . 128.3(7)
C8 C9 C10 . . 107.2(7)
N4 C10 C9 . . 105.8(6)
N4 C10 C14 . . 123.9(7)
C9 C10 C14 . . 130.3(7)
C15 O1 Cu . 5_575 127.2(4)
C15 O1 Cu . . 123.9(4)
Cu O1 Cu 5_575 . 103.94(18)
F5B P F3A . . 92.5(9)
F5B P F6A . . 50.7(6)
F3A P F6A . . 140.4(10)
F5B P F4A . . 150.1(7)
F3A P F4A . . 116.3(9)
F6A P F4A . . 102.6(7)
F5B P F1B . . 99.0(6)
F3A P F1B . . 76.9(8)
F6A P F1B . . 93.2(6)
F4A P F1B . . 95.2(6)
F5B P F3B . . 116.4(7)
F3A P F3B . . 30.4(7)
F6A P F3B . . 166.7(7)
F4A P F3B . . 89.1(6)
F1B P F3B . . 92.1(6)
F5B P F2B . . 76.0(6)
F3A P F2B . . 90.3(8)
F6A P F2B . . 93.4(7)
F4A P F2B . . 95.3(6)
F1B P F2B . . 166.1(6)
F3B P F2B . . 79.0(6)
F5B P F2A . . 90.6(8)
F3A P F2A . . 107.1(9)
F6A P F2A . . 89.6(8)
F4A P F2A . . 74.3(7)
F1B P F2A . . 169.5(7)
F3B P F2A . . 87.4(7)
F2B P F2A . . 22.7(6)
F5B P F4B . . 178.3(6)
F3A P F4B . . 88.3(9)
F6A P F4B . . 128.1(7)
F4A P F4B . . 29.4(5)
F1B P F4B . . 79.8(5)
F3B P F4B . . 64.9(6)
F2B P F4B . . 105.5(6)
F2A P F4B . . 90.5(7)
F5B P F5A . . 39.6(5)
F3A P F5A . . 54.0(8)
F6A P F5A . . 86.7(7)
F4A P F5A . . 170.2(6)
F1B P F5A . . 81.1(5)
F3B P F5A . . 82.0(6)
F2B P F5A . . 87.1(6)
F2A P F5A . . 109.2(7)
F4B P F5A . . 140.8(6)
F5B P F6B . . 86.9(7)
F3A P F6B . . 172.2(9)
F6A P F6B . . 37.1(6)
F4A P F6B . . 65.6(6)
F1B P F6B . . 95.5(6)
F3B P F6B . . 154.0(7)
F2B P F6B . . 97.1(6)
F2A P F6B . . 80.7(7)
F4B P F6B . . 92.0(6)
F5A P F6B . . 123.7(7)
F5B P F1A . . 94.4(7)
F3A P F1A . . 98.3(9)
F6A P F1A . . 74.1(7)
F4A P F1A . . 89.1(6)
F1B P F1A . . 21.8(6)
F3B P F1A . . 112.9(7)
F2B P F1A . . 167.5(7)
F2A P F1A . . 153.8(8)
F4B P F1A . . 84.0(7)
F5A P F1A . . 90.6(6)
F6B P F1A . . 74.0(7)
F1B F1A P . . 75(2)
F1A F1B P . . 83(2)
F2B F2A P . . 78(2)
F2A F2B P . . 79(2)
F3B F3A F5A . . 134(2)
F3B F3A P . . 77.1(18)
F5A F3A P . . 65.3(10)
F3A F3B P . . 72.5(17)
F3A F3B F4B . . 115.7(19)
P F3B F4B . . 58.1(5)
F4B F4A P . . 77.7(13)
F4B F4A F6B . . 128.8(16)
P F4A F6B . . 58.6(6)
F4A F4B P . . 72.8(13)
F4A F4B F3B . . 118.3(15)
P F4B F3B . . 57.0(5)
F5B F5A F3A . . 125.0(14)
F5B F5A P . . 66.6(9)
F3A F5A P . . 60.6(9)
F5A F5B F6A . . 130.3(15)
F5A F5B P . . 73.8(9)
F6A F5B P . . 65.4(9)
F6B F6A F5B . . 136.2(17)
F6B F6A P . . 74.4(12)
F5B F6A P . . 64.0(8)
F6A F6B P . . 68.5(12)
F6A F6B F4A . . 124.3(15)
P F6B F4A . . 55.9(6)

loop_
_geom_bond_atom_site_label_1
_geom_bond_atom_site_label_2
_geom_bond_site_symmetry_2
_geom_bond_distance
_geom_bond_publ_flag
Cu O1 5_575 1.940(4) ?
Cu O1 . 1.942(4) ?
Cu N5 . 1.991(5) ?
Cu N1 . 2.026(5) ?
Cu N3 . 2.317(5) ?
Cu Cu 5_575 3.0582(14) ?
N1 C1 . 1.345(8) ?
N1 N2 . 1.347(7) ?
C1 C2 . 1.404(9) ?
C1 C11 . 1.458(9) ?
C2 C3 . 1.333(10) ?
C3 N2 . 1.361(9) ?
C3 C12b . 1.512(18) ?
C3 C12a . 1.597(19) ?
N2 C4 . 1.442(8) ?
C4 C5 . 1.533(11) ?
C5 N3 . 1.475(9) ?
N3 C6 . 1.466(9) ?
C6 C7 . 1.492(10) ?
C7 N4 . 1.484(9) ?
N4 C10 . 1.342(8) ?
N4 N5 . 1.372(7) ?
N5 C8 . 1.326(8) ?
C8 C9 . 1.374(10) ?
C8 C13 . 1.485(10) ?
C9 C10 . 1.376(10) ?
C10 C14 . 1.483(9) ?
O1 C15 . 1.418(7) ?
O1 Cu 5_575 1.940(4) ?
P F5B . 1.545(12) ?
P F3A . 1.551(19) ?
P F6A . 1.563(14) ?
P F4A . 1.570(11) ?
P F1B . 1.574(10) ?
P F3B . 1.585(12) ?
P F2B . 1.590(12) ?
P F2A . 1.594(16) ?
P F4B . 1.605(11) ?
P F5A . 1.617(10) ?
P F6B . 1.618(13) ?
P F1A . 1.620(15) ?
F1A F1B . .605(17) ?
F2A F2B . .626(18) ?
F3A F3B . .82(2) ?
F3A F5A . 1.441(19) ?
F3B F4B . 1.713(15) ?
F4A F4B . .808(13) ?
F4A F6B . 1.727(17) ?
F5A F5B . 1.074(14) ?
F5B F6A . 1.330(16) ?
F6A F6B . 1.013(15) ?
